data_7209131
loop_
_publ_author_name
'W\"ohlert, Susanne'
'Fink, Lothar'
'Schmidt, Martin'
'N\"ather, Christian'

_publ_section_title
;
 Exploration and synthesis of condensed coordination networks with
 modified magnetic properties
;
_journal_issue 5
_journal_name_full CrystEngComm
_journal_page_first 945
_journal_paper_doi 10.1039/c2ce26617b
_journal_volume 15
_journal_year 2013
_chemical_formula_moiety 'C7 H6 N4 Ni S2'
_chemical_formula_sum 'C7 H6 N4 Ni S2'
_chemical_formula_weight 268.99
_chemical_name_systematic
;
?
;
_space_group_IT_number 14
_symmetry_cell_setting monoclinic
_symmetry_space_group_name_Hall '-P 2ybc'
_symmetry_space_group_name_H-M 'P 1 21/c 1'
_atom_sites_solution_hydrogens geom
_atom_sites_solution_primary direct
_atom_sites_solution_secondary difmap
_audit_creation_method SHELXL-97
_cell_angle_alpha 90.00
_cell_angle_beta 101.886(9)
_cell_angle_gamma 90.00
_cell_formula_units_Z 4
_cell_length_a 14.2691(11)
_cell_length_b 5.6188(4)
_cell_length_c 13.7419(10)
_cell_measurement_reflns_used 7659
_cell_measurement_temperature 293(2)
_cell_measurement_theta_max 26.00
_cell_measurement_theta_min 3.08
_cell_volume 1078.14(14)
_computing_cell_refinement 'X-Area (Stoe, 2008)'
_computing_data_collection 'X-Area (Stoe, 2008)'
_computing_data_reduction 'X-Area (Stoe, 2008)'
_computing_molecular_graphics
;
XP in SHELXTL (Sheldrick, 2008) and Diamond (Brandenburg, 2011)
;
_computing_publication_material 'XCIF in SHELXTL (Sheldrick, 2008)'
_computing_structure_refinement 'SHELXL-97 (Sheldrick, 1997)'
_computing_structure_solution 'SHELXS-97 (Sheldrick, 1990)'
_diffrn_ambient_temperature 293(2)
_diffrn_measured_fraction_theta_full 0.995
_diffrn_measured_fraction_theta_max 0.995
_diffrn_measurement_device_type 'STOE IPDS-2'
_diffrn_measurement_method 'omega scan'
_diffrn_radiation_monochromator graphite
_diffrn_radiation_source 'fine-focus sealed tube'
_diffrn_radiation_type MoK\a
_diffrn_radiation_wavelength 0.71073
_diffrn_reflns_av_R_equivalents 0.0534
_diffrn_reflns_av_sigmaI/netI 0.0354
_diffrn_reflns_limit_h_max 17
_diffrn_reflns_limit_h_min -17
_diffrn_reflns_limit_k_max 6
_diffrn_reflns_limit_k_min -6
_diffrn_reflns_limit_l_max 16
_diffrn_reflns_limit_l_min -16
_diffrn_reflns_number 7659
_diffrn_reflns_theta_full 26.00
_diffrn_reflns_theta_max 26.00
_diffrn_reflns_theta_min 3.08
_diffrn_standards_decay_% 0
_diffrn_standards_interval_time 0
_diffrn_standards_number 0
_exptl_absorpt_coefficient_mu 2.151
_exptl_absorpt_correction_T_max 0.7588
_exptl_absorpt_correction_T_min 0.6628
_exptl_absorpt_correction_type numerical
_exptl_absorpt_process_details 'X-Shape and X-Red32 (Stoe, 2008)'
_exptl_crystal_colour green
_exptl_crystal_density_diffrn 1.657
_exptl_crystal_density_method 'not measured'
_exptl_crystal_description block
_exptl_crystal_F_000 544
_exptl_crystal_size_max 0.1512
_exptl_crystal_size_mid 0.0929
_exptl_crystal_size_min 0.0594
_refine_diff_density_max 1.762
_refine_diff_density_min -0.771
_refine_diff_density_rms 0.151
_refine_ls_extinction_method none
_refine_ls_goodness_of_fit_ref 1.093
_refine_ls_hydrogen_treatment constr
_refine_ls_matrix_type full
_refine_ls_number_parameters 131
_refine_ls_number_reflns 2102
_refine_ls_number_restraints 0
_refine_ls_restrained_S_all 1.093
_refine_ls_R_factor_all 0.0707
_refine_ls_R_factor_gt 0.0572
_refine_ls_shift/su_max 0.000
_refine_ls_structure_factor_coef Fsqd
_refine_ls_weighting_details 'calc w=1/[\s^2^(Fo^2^)+(0.0697P)^2^+6.3584P] where P=(Fo^2^+2Fc^2^)/3'
_refine_ls_weighting_scheme calc
_refine_ls_wR_factor_gt 0.1506
_refine_ls_wR_factor_ref 0.1588
_reflns_number_gt 1627
_reflns_number_total 2102
_reflns_threshold_expression >2sigma(I)
_cod_data_source_file c2ce26617b.txt
_cod_data_source_block woe193
_cod_original_sg_symbol_H-M 'P 21/c'
_cod_database_code 7209131

loop_
_symmetry_equiv_pos_as_xyz
'x, y, z'
'-x, y+1/2, -z+1/2'
'-x, -y, -z'
'x, -y-1/2, z-1/2'

loop_
_atom_site_label
_atom_site_type_symbol
_atom_site_fract_x
_atom_site_fract_y
_atom_site_fract_z
_atom_site_U_iso_or_equiv
_atom_site_adp_type
_atom_site_occupancy
_atom_site_symmetry_multiplicity
_atom_site_calc_flag
_atom_site_refinement_flags
Ni2 Ni 0.0000 0.0000 0.0000 0.0095(3) Uani 1 2 d S
Ni1 Ni -0.5000 0.0000 0.0000 0.0103(3) Uani 1 2 d S
S2 S -0.03025(8) -0.7631(2) -0.15882(8) 0.0156(3) Uani 1 1 d .
S1 S -0.51611(9) 0.2426(2) -0.15796(9) 0.0196(4) Uani 1 1 d .
N1 N -0.4971(3) 0.7046(7) -0.0791(3) 0.0142(8) Uani 1 1 d .
N2 N -0.0249(3) -0.2966(7) -0.0852(3) 0.0142(9) Uani 1 1 d .
C1 C -0.5037(3) 0.5131(9) -0.1109(3) 0.0129(9) Uani 1 1 d .
C2 C -0.0273(3) -0.4886(8) -0.1156(3) 0.0113(9) Uani 1 1 d .
N12 N -0.1472(3) 0.0166(8) 0.0051(3) 0.0163(9) Uani 1 1 d .
C13 C -0.2159(3) -0.0523(10) -0.0729(4) 0.0173(10) Uani 1 1 d .
H13 H -0.1985 -0.1029 -0.1311 0.021 Uiso 1 1 calc R
C11 C -0.2735(3) 0.0896(10) 0.0934(4) 0.0188(10) Uani 1 1 d .
C12 C -0.1762(3) 0.0842(10) 0.0861(4) 0.0170(10) Uani 1 1 d .
H12 H -0.1303 0.1306 0.1411 0.020 Uiso 1 1 calc R
C15 C -0.2961(4) 0.1739(14) 0.1899(4) 0.0335(16) Uani 1 1 d .
H15A H -0.3129 0.3396 0.1845 0.050 Uiso 1 1 calc R
H15B H -0.2410 0.1524 0.2425 0.050 Uiso 1 1 calc R
H15C H -0.3488 0.0838 0.2042 0.050 Uiso 1 1 calc R
N11 N -0.3411(3) 0.0214(8) 0.0159(3) 0.0171(9) Uani 1 1 d .
C14 C -0.3116(3) -0.0487(10) -0.0673(4) 0.0181(10) Uani 1 1 d .
H14 H -0.3572 -0.0958 -0.1225 0.022 Uiso 1 1 calc R

loop_
_atom_site_aniso_label
_atom_site_aniso_U_11
_atom_site_aniso_U_22
_atom_site_aniso_U_33
_atom_site_aniso_U_23
_atom_site_aniso_U_13
_atom_site_aniso_U_12
Ni2 0.0085(4) 0.0091(5) 0.0111(5) -0.0010(3) 0.0025(3) 0.0005(3)
Ni1 0.0114(5) 0.0091(5) 0.0106(5) -0.0020(3) 0.0029(3) -0.0008(3)
S2 0.0235(6) 0.0102(6) 0.0119(6) -0.0014(4) 0.0012(4) 0.0013(4)
S1 0.0357(7) 0.0104(7) 0.0126(6) -0.0027(5) 0.0051(5) -0.0003(5)
N1 0.022(2) 0.011(2) 0.0104(18) 0.0014(16) 0.0053(15) 0.0001(15)
N2 0.0163(19) 0.012(2) 0.0134(19) 0.0001(16) 0.0012(15) -0.0004(15)
C1 0.017(2) 0.014(2) 0.009(2) 0.0035(18) 0.0040(17) 0.0026(17)
C2 0.0098(19) 0.014(2) 0.010(2) 0.0028(18) 0.0022(16) 0.0011(16)
N12 0.020(2) 0.016(2) 0.013(2) -0.0019(16) 0.0022(15) 0.0004(15)
C13 0.012(2) 0.024(3) 0.015(2) -0.003(2) -0.0002(17) -0.0006(19)
C11 0.014(2) 0.026(3) 0.016(2) -0.005(2) 0.0030(18) 0.000(2)
C12 0.010(2) 0.026(3) 0.015(2) -0.006(2) 0.0005(17) -0.0007(19)
C15 0.013(2) 0.067(5) 0.020(3) -0.019(3) 0.004(2) -0.006(3)
N11 0.0153(19) 0.020(2) 0.0141(19) -0.0039(17) -0.0004(16) -0.0021(16)
C14 0.016(2) 0.022(3) 0.016(2) -0.001(2) 0.0038(18) 0.0005(19)

loop_
_atom_type_symbol
_atom_type_description
_atom_type_scat_dispersion_real
_atom_type_scat_dispersion_imag
_atom_type_scat_source
C C 0.0033 0.0016 'International Tables Vol C Tables 4.2.6.8 and 6.1.1.4'
H H 0.0000 0.0000 'International Tables Vol C Tables 4.2.6.8 and 6.1.1.4'
N N 0.0061 0.0033 'International Tables Vol C Tables 4.2.6.8 and 6.1.1.4'
S S 0.1246 0.1234 'International Tables Vol C Tables 4.2.6.8 and 6.1.1.4'
Ni Ni 0.3393 1.1124 'International Tables Vol C Tables 4.2.6.8 and 6.1.1.4'

loop_
_geom_angle_atom_site_label_1
_geom_angle_atom_site_label_2
_geom_angle_atom_site_label_3
_geom_angle
_geom_angle_site_symmetry_1
_geom_angle_site_symmetry_3
N2 Ni2 N2 180.00(19) 3 .
N2 Ni2 N12 89.92(16) 3 3
N2 Ni2 N12 90.08(16) . 3
N2 Ni2 N12 90.08(16) 3 .
N2 Ni2 N12 89.92(16) . .
N12 Ni2 N12 180.0(2) 3 .
N2 Ni2 S2 92.56(11) 3 1_565
N2 Ni2 S2 87.44(11) . 1_565
N12 Ni2 S2 89.35(12) 3 1_565
N12 Ni2 S2 90.65(12) . 1_565
N2 Ni2 S2 87.44(11) 3 3_545
N2 Ni2 S2 92.56(11) . 3_545
N12 Ni2 S2 90.65(12) 3 3_545
N12 Ni2 S2 89.35(12) . 3_545
S2 Ni2 S2 180.00(3) 1_565 3_545
N1 Ni1 N1 180.0(3) 3_465 1_545
N1 Ni1 N11 92.08(16) 3_465 .
N1 Ni1 N11 87.92(16) 1_545 .
N1 Ni1 N11 87.92(16) 3_465 3_455
N1 Ni1 N11 92.08(16) 1_545 3_455
N11 Ni1 N11 180.0 . 3_455
N1 Ni1 S1 89.38(11) 3_465 3_455
N1 Ni1 S1 90.62(11) 1_545 3_455
N11 Ni1 S1 91.94(12) . 3_455
N11 Ni1 S1 88.06(12) 3_455 3_455
N1 Ni1 S1 90.62(11) 3_465 .
N1 Ni1 S1 89.38(11) 1_545 .
N11 Ni1 S1 88.06(12) . .
N11 Ni1 S1 91.94(12) 3_455 .
S1 Ni1 S1 180.00(6) 3_455 .
C2 S2 Ni2 101.27(16) . 1_545
C1 S1 Ni1 100.20(16) . .
C1 N1 Ni1 166.6(4) . 1_565
C2 N2 Ni2 165.1(4) . .
N1 C1 S1 178.4(5) . .
N2 C2 S2 179.7(5) . .
C12 N12 C13 116.7(4) . .
C12 N12 Ni2 121.7(3) . .
C13 N12 Ni2 121.5(3) . .
N12 C13 C14 121.0(5) . .
N11 C11 C12 119.7(4) . .
N11 C11 C15 122.8(4) . .
C12 C11 C15 117.5(4) . .
N12 C12 C11 123.3(4) . .
C11 N11 C14 117.1(4) . .
C11 N11 Ni1 130.1(3) . .
C14 N11 Ni1 112.8(3) . .
N11 C14 C13 122.2(5) . .

loop_
_geom_bond_atom_site_label_1
_geom_bond_atom_site_label_2
_geom_bond_distance
_geom_bond_site_symmetry_2
Ni2 N2 2.026(4) 3
Ni2 N2 2.026(4) .
Ni2 N12 2.118(4) 3
Ni2 N12 2.118(4) .
Ni2 S2 2.5167(11) 1_565
Ni2 S2 2.5167(11) 3_545
Ni1 N1 1.989(4) 3_465
Ni1 N1 1.989(4) 1_545
Ni1 N11 2.236(4) .
Ni1 N11 2.236(4) 3_455
Ni1 S1 2.5333(12) 3_455
Ni1 S1 2.5333(12) .
S2 C2 1.650(5) .
S2 Ni2 2.5167(11) 1_545
S1 C1 1.647(5) .
N1 C1 1.158(6) .
N1 Ni1 1.989(4) 1_565
N2 C2 1.155(6) .
N12 C12 1.320(6) .
N12 C13 1.351(6) .
C13 C14 1.384(7) .
C11 N11 1.338(6) .
C11 C12 1.412(6) .
C11 C15 1.504(7) .
N11 C14 1.356(6) .
